data_4105416
loop_
_publ_author_name
'Christer B. Aaker\"oy'
'Safiyyah Forbes'
'John Desper'

_publ_section_title
;
 Using Cocrystals To Systematically Modulate Aqueous Solubility and
 Melting Behavior of an Anticancer Drug
;
_journal_name_full 'Journal of the American Chemical Society'
_journal_page_first 17048
_journal_page_last 17049
_journal_paper_doi 10.1021/ja907674c
_journal_volume 131
_journal_year 2009
_chemical_formula_moiety
;
(C18 H22 N4 O2) (C6 H10 O4)
;
_chemical_formula_sum 'C24 H32 N4 O6'
_chemical_formula_weight 472.54
_chemical_name_systematic
;
SF 2 4-pyridyl-CONH-(CH2)6-NHCO-4-pyridyl, HOOC-(CH2)4-COOH
;
_space_group_IT_number 2
_symmetry_cell_setting triclinic
_symmetry_space_group_name_Hall '-P 1'
_symmetry_space_group_name_H-M 'P -1'
_atom_sites_solution_hydrogens geom
_atom_sites_solution_primary direct
_atom_sites_solution_secondary difmap
_audit_creation_method SHELXL-97
_cell_angle_alpha 95.094(5)
_cell_angle_beta 95.603(4)
_cell_angle_gamma 91.076(5)
_cell_formula_units_Z 1
_cell_length_a 5.1412(4)
_cell_length_b 5.2394(4)
_cell_length_c 21.3961(17)
_cell_measurement_reflns_used 2193
_cell_measurement_temperature 120(2)
_cell_measurement_theta_max 31.21
_cell_measurement_theta_min 2.88
_cell_volume 571.10(8)
_computing_cell_refinement 'Bruker SMART'
_computing_data_collection 'Bruker SMART'
_computing_data_reduction 'Bruker SAINT'
_computing_molecular_graphics 'Bruker SHELXTL'
_computing_publication_material 'Bruker SHELXTL'
_computing_structure_refinement 'SHELXL-97 (Sheldrick, 1997)'
_computing_structure_solution 'SHELXS-97 (Sheldrick, 1990)'
_diffrn_ambient_temperature 120(2)
_diffrn_measured_fraction_theta_full 0.970
_diffrn_measured_fraction_theta_max 0.970
_diffrn_measurement_device_type 'CCD area detector'
_diffrn_measurement_method 'phi and omega scans'
_diffrn_radiation_monochromator graphite
_diffrn_radiation_source 'fine-focus sealed tube'
_diffrn_radiation_type MoK\a
_diffrn_radiation_wavelength 0.71073
_diffrn_reflns_av_R_equivalents 0.0336
_diffrn_reflns_av_sigmaI/netI 0.0445
_diffrn_reflns_limit_h_max 6
_diffrn_reflns_limit_h_min -7
_diffrn_reflns_limit_k_max 7
_diffrn_reflns_limit_k_min -7
_diffrn_reflns_limit_l_max 31
_diffrn_reflns_limit_l_min -31
_diffrn_reflns_number 9707
_diffrn_reflns_theta_full 31.49
_diffrn_reflns_theta_max 31.49
_diffrn_reflns_theta_min 2.88
_exptl_absorpt_coefficient_mu 0.100
_exptl_absorpt_correction_type none
_exptl_crystal_colour colourless
_exptl_crystal_density_diffrn 1.374
_exptl_crystal_description plate
_exptl_crystal_F_000 252
_exptl_crystal_size_max 0.24
_exptl_crystal_size_mid 0.14
_exptl_crystal_size_min 0.06
_refine_diff_density_max 0.442
_refine_diff_density_min -0.258
_refine_diff_density_rms 0.059
_refine_ls_extinction_method none
_refine_ls_goodness_of_fit_ref 1.095
_refine_ls_hydrogen_treatment mixed
_refine_ls_matrix_type full
_refine_ls_number_parameters 160
_refine_ls_number_reflns 3695
_refine_ls_number_restraints 0
_refine_ls_restrained_S_all 1.095
_refine_ls_R_factor_all 0.0691
_refine_ls_R_factor_gt 0.0470
_refine_ls_shift/su_max 0.000
_refine_ls_shift/su_mean 0.000
_refine_ls_structure_factor_coef Fsqd
_refine_ls_weighting_details 'calc w=1/[\s^2^(Fo^2^)+(0.0600P)^2^+0.0400P] where P=(Fo^2^+2Fc^2^)/3'
_refine_ls_weighting_scheme calc
_refine_ls_wR_factor_gt 0.1167
_refine_ls_wR_factor_ref 0.1293
_reflns_number_gt 2666
_reflns_number_total 3695
_reflns_threshold_expression >2sigma(I)
_cod_data_source_file ja907674c_si_002_2.cif
_cod_data_source_block A2
_cod_database_code 4105416

loop_
_symmetry_equiv_pos_as_xyz
'x, y, z'
'-x, -y, -z'

loop_
_atom_site_label
_atom_site_type_symbol
_atom_site_fract_x
_atom_site_fract_y
_atom_site_fract_z
_atom_site_U_iso_or_equiv
_atom_site_adp_type
_atom_site_occupancy
_atom_site_symmetry_multiplicity
_atom_site_calc_flag
_atom_site_refinement_flags
N11 N 0.6853(2) 0.6222(2) 0.18703(5) 0.0183(2) Uani 1 1 d .
C12 C 0.5269(2) 0.4268(2) 0.19668(6) 0.0180(2) Uani 1 1 d .
H12A H 0.3712 0.3936 0.1691 0.022 Uiso 1 1 calc R
C13 C 0.5808(2) 0.2698(2) 0.24548(6) 0.0177(2) Uani 1 1 d .
H13A H 0.4627 0.1346 0.2514 0.021 Uiso 1 1 calc R
C14 C 0.8105(2) 0.3152(2) 0.28517(5) 0.0153(2) Uani 1 1 d .
C15 C 0.9764(2) 0.5163(2) 0.27463(5) 0.0172(2) Uani 1 1 d .
H15A H 1.1355 0.5513 0.3008 0.021 Uiso 1 1 calc R
C16 C 0.9067(2) 0.6649(2) 0.22555(6) 0.0185(2) Uani 1 1 d .
H16A H 1.0205 0.8027 0.2189 0.022 Uiso 1 1 calc R
C17 C 0.8947(2) 0.1514(2) 0.33746(5) 0.0159(2) Uani 1 1 d .
N17 N 0.7064(2) 0.0334(2) 0.36420(5) 0.0175(2) Uani 1 1 d .
H17 H 0.537(3) 0.068(3) 0.3539(7) 0.021 Uiso 1 1 d .
O17 O 1.12954(16) 0.12901(18) 0.35439(4) 0.0218(2) Uani 1 1 d .
C21 C 0.7754(2) -0.1280(2) 0.41524(6) 0.0178(2) Uani 1 1 d .
H21A H 0.8578 -0.0196 0.4524 0.021 Uiso 1 1 calc R
H21B H 0.9053 -0.2533 0.4018 0.021 Uiso 1 1 calc R
C22 C 0.5399(2) -0.2715(2) 0.43397(5) 0.0174(2) Uani 1 1 d .
H22A H 0.4616 -0.3863 0.3974 0.021 Uiso 1 1 calc R
H22B H 0.4067 -0.1473 0.4460 0.021 Uiso 1 1 calc R
C23 C 0.6164(2) -0.4297(2) 0.48908(6) 0.0175(2) Uani 1 1 d .
H23A H 0.7010 -0.3150 0.5248 0.021 Uiso 1 1 calc R
H23B H 0.7458 -0.5568 0.4764 0.021 Uiso 1 1 calc R
C31 C 0.8259(2) 1.0930(2) 0.09191(6) 0.0172(2) Uani 1 1 d .
O31 O 0.62479(18) 0.92794(18) 0.09132(4) 0.0221(2) Uani 1 1 d .
H31 H 0.647(3) 0.827(3) 0.1249(7) 0.027 Uiso 1 1 d .
O32 O 1.01272(17) 1.10425(18) 0.13137(4) 0.0239(2) Uani 1 1 d .
C32 C 0.7867(2) 1.2634(2) 0.03884(6) 0.0187(3) Uani 1 1 d .
H32A H 0.6414 1.3791 0.0471 0.022 Uiso 1 1 calc R
H32B H 0.7329 1.1547 -0.0007 0.022 Uiso 1 1 calc R
C33 C 1.0248(2) 1.4255(2) 0.02899(5) 0.0183(2) Uani 1 1 d .
H33A H 1.1753 1.3130 0.0238 0.022 Uiso 1 1 calc R
H33B H 1.0700 1.5474 0.0667 0.022 Uiso 1 1 calc R

loop_
_atom_site_aniso_label
_atom_site_aniso_U_11
_atom_site_aniso_U_22
_atom_site_aniso_U_33
_atom_site_aniso_U_23
_atom_site_aniso_U_13
_atom_site_aniso_U_12
N11 0.0201(5) 0.0189(5) 0.0165(5) 0.0053(4) 0.0015(4) -0.0004(4)
C12 0.0164(6) 0.0209(6) 0.0167(5) 0.0045(4) -0.0002(4) -0.0020(5)
C13 0.0163(6) 0.0188(6) 0.0185(5) 0.0060(5) 0.0017(4) -0.0029(4)
C14 0.0167(5) 0.0164(6) 0.0133(5) 0.0039(4) 0.0021(4) 0.0004(4)
C15 0.0157(5) 0.0187(6) 0.0166(5) 0.0026(4) -0.0006(4) -0.0031(4)
C16 0.0192(6) 0.0178(6) 0.0190(5) 0.0046(4) 0.0022(4) -0.0034(5)
C17 0.0162(5) 0.0165(6) 0.0152(5) 0.0035(4) 0.0012(4) -0.0013(4)
N17 0.0143(5) 0.0218(6) 0.0176(5) 0.0098(4) 0.0006(4) 0.0000(4)
O17 0.0151(4) 0.0271(5) 0.0239(5) 0.0099(4) -0.0001(3) -0.0007(4)
C21 0.0167(6) 0.0208(6) 0.0169(5) 0.0090(4) -0.0001(4) -0.0014(5)
C22 0.0162(6) 0.0189(6) 0.0179(5) 0.0076(4) 0.0009(4) -0.0022(4)
C23 0.0165(5) 0.0186(6) 0.0180(5) 0.0075(4) 0.0003(4) -0.0011(4)
C31 0.0176(6) 0.0171(6) 0.0170(5) 0.0028(4) 0.0020(4) -0.0019(4)
O31 0.0223(5) 0.0247(5) 0.0195(4) 0.0098(4) -0.0029(3) -0.0093(4)
O32 0.0201(5) 0.0277(5) 0.0236(5) 0.0101(4) -0.0045(4) -0.0059(4)
C32 0.0175(6) 0.0207(6) 0.0183(6) 0.0077(5) -0.0008(4) -0.0034(5)
C33 0.0174(6) 0.0203(6) 0.0176(5) 0.0069(5) 0.0000(4) -0.0025(5)

loop_
_atom_type_symbol
_atom_type_description
_atom_type_scat_dispersion_real
_atom_type_scat_dispersion_imag
_atom_type_scat_source
C C 0.0033 0.0016 'International Tables Vol C Tables 4.2.6.8 and 6.1.1.4'
H H 0.0000 0.0000 'International Tables Vol C Tables 4.2.6.8 and 6.1.1.4'
N N 0.0061 0.0033 'International Tables Vol C Tables 4.2.6.8 and 6.1.1.4'
O O 0.0106 0.0060 'International Tables Vol C Tables 4.2.6.8 and 6.1.1.4'

loop_
_geom_angle_atom_site_label_1
_geom_angle_atom_site_label_2
_geom_angle_atom_site_label_3
_geom_angle
_geom_angle_site_symmetry_1
_geom_angle_site_symmetry_3
C12 N11 C16 118.13(10) . .
N11 C12 C13 122.78(11) . .
N11 C12 H12A 118.6 . .
C13 C12 H12A 118.6 . .
C14 C13 C12 118.74(11) . .
C14 C13 H13A 120.6 . .
C12 C13 H13A 120.6 . .
C13 C14 C15 118.42(10) . .
C13 C14 C17 123.38(11) . .
C15 C14 C17 118.15(10) . .
C16 C15 C14 119.19(11) . .
C16 C15 H15A 120.4 . .
C14 C15 H15A 120.4 . .
N11 C16 C15 122.73(11) . .
N11 C16 H16A 118.6 . .
C15 C16 H16A 118.6 . .
O17 C17 N17 122.26(11) . .
O17 C17 C14 120.36(10) . .
N17 C17 C14 117.38(10) . .
C17 N17 C21 120.03(10) . .
C17 N17 H17 120.1(10) . .
C21 N17 H17 119.5(10) . .
N17 C21 C22 112.48(10) . .
N17 C21 H21A 109.1 . .
C22 C21 H21A 109.1 . .
N17 C21 H21B 109.1 . .
C22 C21 H21B 109.1 . .
H21A C21 H21B 107.8 . .
C21 C22 C23 111.22(10) . .
C21 C22 H22A 109.4 . .
C23 C22 H22A 109.4 . .
C21 C22 H22B 109.4 . .
C23 C22 H22B 109.4 . .
H22A C22 H22B 108.0 . .
C22 C23 C23 112.98(12) . 2_646
C22 C23 H23A 109.0 . .
C23 C23 H23A 109.0 2_646 .
C22 C23 H23B 109.0 . .
C23 C23 H23B 109.0 2_646 .
H23A C23 H23B 107.8 . .
O32 C31 O31 123.26(11) . .
O32 C31 C32 125.22(11) . .
O31 C31 C32 111.51(10) . .
C31 O31 H31 111.3(10) . .
C31 C32 C33 115.02(10) . .
C31 C32 H32A 108.5 . .
C33 C32 H32A 108.5 . .
C31 C32 H32B 108.5 . .
C33 C32 H32B 108.5 . .
H32A C32 H32B 107.5 . .
C32 C33 C33 111.49(13) . 2_785
C32 C33 H33A 109.3 . .
C33 C33 H33A 109.3 2_785 .
C32 C33 H33B 109.3 . .
C33 C33 H33B 109.3 2_785 .
H33A C33 H33B 108.0 . .

loop_
_geom_bond_atom_site_label_1
_geom_bond_atom_site_label_2
_geom_bond_distance
_geom_bond_site_symmetry_2
N11 C12 1.3394(15) .
N11 C16 1.3415(16) .
C12 C13 1.3955(16) .
C12 H12A 0.9500 .
C13 C14 1.3892(17) .
C13 H13A 0.9500 .
C14 C15 1.3908(16) .
C14 C17 1.5053(16) .
C15 C16 1.3853(17) .
C15 H15A 0.9500 .
C16 H16A 0.9500 .
C17 O17 1.2371(14) .
C17 N17 1.3397(15) .
N17 C21 1.4608(15) .
N17 H17 0.902(15) .
C21 C22 1.5185(16) .
C21 H21A 0.9900 .
C21 H21B 0.9900 .
C22 C23 1.5255(16) .
C22 H22A 0.9900 .
C22 H22B 0.9900 .
C23 C23 1.526(2) 2_646
C23 H23A 0.9900 .
C23 H23B 0.9900 .
C31 O32 1.2122(14) .
C31 O31 1.3339(14) .
C31 C32 1.5063(17) .
O31 H31 0.929(16) .
C32 C33 1.5187(17) .
C32 H32A 0.9900 .
C32 H32B 0.9900 .
C33 C33 1.527(2) 2_785
C33 H33A 0.9900 .
C33 H33B 0.9900 .

loop_
_geom_hbond_atom_site_label_D
_geom_hbond_atom_site_label_H
_geom_hbond_atom_site_label_A
_geom_hbond_distance_DH
_geom_hbond_distance_HA
_geom_hbond_distance_DA
_geom_hbond_angle_DHA
_geom_hbond_site_symmetry_A
O31 H31 N11 0.929(16) 1.780(17) 2.7079(13) 177.6(15) .
N17 H17 O17 0.902(15) 2.127(15) 3.0072(13) 165.0(13) 1_455

loop_
_geom_torsion_atom_site_label_1
_geom_torsion_atom_site_label_2
_geom_torsion_atom_site_label_3
_geom_torsion_atom_site_label_4
_geom_torsion
_geom_torsion_site_symmetry_4
C16 N11 C12 C13 1.05(17) .
N11 C12 C13 C14 -1.07(18) .
C12 C13 C14 C15 0.27(17) .
C12 C13 C14 C17 -177.19(11) .
C13 C14 C15 C16 0.47(17) .
C17 C14 C15 C16 178.07(11) .
C12 N11 C16 C15 -0.25(17) .
C14 C15 C16 N11 -0.51(18) .
C13 C14 C17 O17 151.11(12) .
C15 C14 C17 O17 -26.35(17) .
C13 C14 C17 N17 -28.89(17) .
C15 C14 C17 N17 153.65(11) .
O17 C17 N17 C21 0.06(19) .
C14 C17 N17 C21 -179.94(10) .
C17 N17 C21 C22 -172.81(11) .
N17 C21 C22 C23 -177.68(10) .
C21 C22 C23 C23 178.06(12) 2_646
O32 C31 C32 C33 11.28(18) .
O31 C31 C32 C33 -169.96(10) .
C31 C32 C33 C33 175.15(13) 2_785
